data_7219865
loop_
_publ_author_name
'Wang, Xiu-Li'
'Li, Tian-Jiao'
'Tian, Ai-Xiang'
'Li, Na'
'Yang, Yang'
'Ning, Ya-Li'
'Hou, Xue'

_publ_section_title
;
 Influence of N-donor sites in 5-(x-pyridyl)-1H-tetrazole ligands (x = 2,
 4) on assembly of polyoxometalate-based compounds modified by
 multinuclear metal clusters and infinite chains
;
_journal_issue 17
_journal_name_full CrystEngComm
_journal_page_first 3257
_journal_paper_doi 10.1039/C4CE02438A
_journal_volume 17
_journal_year 2015
_chemical_formula_sum 'C48 H47 Cu7 Mo12 N40 O48 P'
_chemical_formula_weight 3579.29
_chemical_name_systematic
; 
 ? 
;
_space_group_IT_number 2
_symmetry_cell_setting triclinic
_symmetry_space_group_name_Hall '-P 1'
_symmetry_space_group_name_H-M 'P -1'
_atom_sites_solution_hydrogens geom
_atom_sites_solution_primary direct
_atom_sites_solution_secondary difmap
_audit_creation_method SHELXL-97
_audit_update_record
;
2015-02-25 deposited with the CCDC.
2015-03-13 downloaded from the CCDC.
;
_cell_angle_alpha 66.933(2)
_cell_angle_beta 69.503(2)
_cell_angle_gamma 89.899(2)
_cell_formula_units_Z 1
_cell_length_a 11.5446(12)
_cell_length_b 14.7733(16)
_cell_length_c 15.4797(16)
_cell_measurement_temperature 293(2)
_cell_volume 2247.0(4)
_computing_cell_refinement 'SMART (Bruker, 2001)'
_computing_data_collection 'SMART (Bruker, 2001)'
_computing_data_reduction 'SAINT+ (Bruker, 1999)'
_computing_molecular_graphics 'PLATON (Spek, 2003)'
_computing_publication_material 'SHELXTL (1998)'
_computing_structure_refinement 'SHELXL-97 (Sheldrick, 1997)'
_computing_structure_solution 'SHELXS-97 (Sheldrick, 1990)'
_diffrn_ambient_temperature 293(2)
_diffrn_measured_fraction_theta_full 0.993
_diffrn_measured_fraction_theta_max 0.993
_diffrn_measurement_device_type 'CCD area detector'
_diffrn_measurement_method 'phi and omega scans'
_diffrn_radiation_monochromator graphite
_diffrn_radiation_source 'fine-focus sealed tube'
_diffrn_radiation_type MoK\a
_diffrn_radiation_wavelength 0.71073
_diffrn_reflns_av_R_equivalents 0.0349
_diffrn_reflns_av_unetI/netI 0.0812
_diffrn_reflns_limit_h_max 13
_diffrn_reflns_limit_h_min -12
_diffrn_reflns_limit_k_max 17
_diffrn_reflns_limit_k_min -16
_diffrn_reflns_limit_l_max 17
_diffrn_reflns_limit_l_min -18
_diffrn_reflns_number 11471
_diffrn_reflns_theta_full 25.00
_diffrn_reflns_theta_max 25.00
_diffrn_reflns_theta_min 1.52
_exptl_absorpt_coefficient_mu 3.364
_exptl_absorpt_correction_T_max 0.6323
_exptl_absorpt_correction_T_min 0.5674
_exptl_absorpt_correction_type multi-scan
_exptl_absorpt_process_details SADABS
_exptl_crystal_colour blue
_exptl_crystal_density_diffrn 2.645
_exptl_crystal_density_method 'not measured'
_exptl_crystal_description block
_exptl_crystal_F_000 1721
_exptl_crystal_size_max 0.19
_exptl_crystal_size_mid 0.17
_exptl_crystal_size_min 0.15
_refine_diff_density_max 2.546
_refine_diff_density_min -1.149
_refine_diff_density_rms 0.280
_refine_ls_extinction_method none
_refine_ls_goodness_of_fit_ref 1.087
_refine_ls_hydrogen_treatment mixed
_refine_ls_matrix_type full
_refine_ls_number_parameters 720
_refine_ls_number_reflns 7870
_refine_ls_number_restraints 12
_refine_ls_restrained_S_all 1.086
_refine_ls_R_factor_all 0.0949
_refine_ls_R_factor_gt 0.0602
_refine_ls_shift/su_max 0.001
_refine_ls_shift/su_mean 0.000
_refine_ls_structure_factor_coef Fsqd
_refine_ls_weighting_details 'calc w=1/[\s^2^(Fo^2^)+(0.0767P)^2^+4.3736P] where P=(Fo^2^+2Fc^2^)/3'
_refine_ls_weighting_scheme calc
_refine_ls_wR_factor_gt 0.1404
_refine_ls_wR_factor_ref 0.1598
_reflns_number_gt 5626
_reflns_number_total 7870
_reflns_threshold_expression >2sigma(I)
_cod_data_source_file c4ce02438a2.cif
_cod_data_source_block Compound_1
_cod_depositor_comments 'Adding full bibliography for 7219865--7219868.cif.'
_cod_database_code 7219865

loop_
_symmetry_equiv_pos_as_xyz
'x, y, z'
'-x, -y, -z'

loop_
_atom_site_label
_atom_site_type_symbol
_atom_site_fract_x
_atom_site_fract_y
_atom_site_fract_z
_atom_site_U_iso_or_equiv
_atom_site_adp_type
_atom_site_occupancy
_atom_site_symmetry_multiplicity
_atom_site_calc_flag
_atom_site_refinement_flags
P1 P 1.0000 -1.0000 1.0000 0.0169(8) Uani 1 2 d S
Cu1 Cu 1.32020(13) -0.57580(11) 0.53229(10) 0.0295(3) Uani 1 1 d .
C1 C 1.3430(10) -0.5393(8) 0.6896(8) 0.028(3) Uani 1 1 d .
Mo1 Mo 1.10127(9) -0.80759(8) 0.75154(7) 0.0284(3) Uani 1 1 d .
N1 N 1.4283(8) -0.6442(7) 0.6103(7) 0.027(2) Uani 1 1 d .
O1W O 1.3869(7) -0.9024(6) 0.3356(6) 0.038(2) Uani 1 1 d .
O1 O 1.0552(12) -0.9336(10) 1.0328(9) 0.017(3) Uani 0.50 1 d P
Mo2 Mo 0.99259(9) -1.05431(7) 0.79852(7) 0.0251(2) Uani 1 1 d .
Cu2 Cu 1.86372(12) -0.68567(10) 0.23255(9) 0.0227(3) Uani 1 1 d .
C2 C 1.4235(10) -0.6172(8) 0.6836(8) 0.029(3) Uani 1 1 d .
N2 N 1.3214(8) -0.4916(7) 0.7483(6) 0.029(2) Uani 1 1 d .
O2W O 1.6501(10) -0.9828(9) 0.7647(8) 0.076(3) Uani 1 1 d .
O2 O 0.9434(11) -1.0209(9) 1.1053(9) 0.014(3) Uani 0.50 1 d PU
Mo3 Mo 0.71621(10) -1.00125(8) 1.18906(7) 0.0322(3) Uani 1 1 d .
Cu3 Cu 1.52771(12) -0.78865(10) 0.25012(10) 0.0244(3) Uani 1 1 d .
C3 C 1.4862(11) -0.6599(9) 0.7493(9) 0.037(3) Uani 1 1 d .
H3A H 1.4802 -0.6407 0.8010 0.044 Uiso 1 1 calc R
N3 N 1.2434(9) -0.4291(8) 0.7161(7) 0.039(3) Uani 1 1 d .
O3W O 1.2774(18) -0.9048(16) 0.5367(13) 0.170(8) Uani 1 1 d .
O3 O 0.9975(11) -1.1109(9) 1.0672(9) 0.016(3) Uani 0.50 1 d P
Mo4 Mo 0.79577(11) -0.82957(9) 0.93321(9) 0.0407(3) Uani 1 1 d .
N4 N 1.2217(10) -0.4407(7) 0.6414(7) 0.037(2) Uani 1 1 d .
C4 C 1.5571(12) -0.7314(10) 0.7340(10) 0.043(3) Uani 1 1 d .
H4A H 1.6016 -0.7603 0.7750 0.052 Uiso 1 1 calc R
Cu4 Cu 2.0000 -0.5000 0.0000 0.0234(4) Uani 1 2 d S
O4 O 0.8515(13) -0.9885(10) 1.0296(9) 0.018(3) Uani 0.50 1 d PU
C5 C 1.5624(11) -0.7605(10) 0.6584(9) 0.039(3) Uani 1 1 d .
H5A H 1.6098 -0.8090 0.6482 0.047 Uiso 1 1 calc R
Mo5 Mo 1.06640(9) -0.74832(8) 0.95942(8) 0.0301(3) Uani 1 1 d .
N5 N 1.2858(9) -0.5110(7) 0.6240(7) 0.032(2) Uani 1 1 d .
O5 O 1.1275(8) -0.7381(10) 0.8198(8) 0.078(4) Uani 1 1 d .
C6 C 1.4962(11) -0.7163(9) 0.5980(9) 0.037(3) Uani 1 1 d .
H6A H 1.4981 -0.7366 0.5478 0.045 Uiso 1 1 calc R
N6 N 1.9349(8) -0.7460(7) 0.3434(7) 0.026(2) Uani 1 1 d .
Mo6 Mo 0.70906(10) -1.08870(8) 1.00727(8) 0.0323(3) Uani 1 1 d .
O6 O 0.9219(7) -0.7989(9) 0.8097(8) 0.064(3) Uani 1 1 d .
C7 C 1.7384(10) -0.8443(9) 0.4216(7) 0.029(3) Uani 1 1 d .
N7 N 1.6363(9) -0.9066(9) 0.4898(8) 0.050(3) Uani 1 1 d .
O7 O 0.6555(11) -1.0758(9) 1.1269(9) 0.081(3) Uiso 1 1 d .
N8 N 1.5571(10) -0.8979(8) 0.4411(8) 0.048(3) Uani 1 1 d .
O8 O 0.7057(7) -0.7459(6) 0.9040(6) 0.0317(19) Uani 1 1 d .
C8 C 1.8542(10) -0.8210(9) 0.4298(8) 0.027(3) Uani 1 1 d .
O9 O 1.1029(7) -0.6310(5) 0.9380(5) 0.0338(19) Uani 1 1 d .
C9 C 1.8830(12) -0.8715(10) 0.5133(10) 0.051(4) Uani 1 1 d .
H9A H 1.8252 -0.9214 0.5719 0.062 Uiso 1 1 calc R
N9 N 1.6108(8) -0.8342(7) 0.3479(7) 0.031(2) Uani 1 1 d .
N10 N 1.7257(8) -0.7976(6) 0.3329(6) 0.022(2) Uani 1 1 d .
O10 O 1.1454(8) -0.7174(6) 0.6349(6) 0.042(2) Uani 1 1 d .
C10 C 2.0021(14) -0.8450(11) 0.5064(10) 0.061(5) Uani 1 1 d .
H10A H 2.0251 -0.8776 0.5614 0.073 Uiso 1 1 calc R
N11 N 1.4608(8) -0.7325(7) 0.1378(7) 0.027(2) Uani 1 1 d .
O11 O 0.5832(7) -1.0104(7) 1.2792(7) 0.052(3) Uani 1 1 d .
C11 C 2.0856(13) -0.7719(11) 0.4203(11) 0.054(4) Uani 1 1 d .
H11A H 2.1658 -0.7551 0.4157 0.065 Uiso 1 1 calc R
N12 N 1.6794(8) -0.6947(7) 0.1383(6) 0.023(2) Uani 1 1 d .
O12 O 1.2299(7) -0.7949(7) 0.9510(6) 0.055(3) Uani 1 1 d .
C12 C 2.0498(12) -0.7234(9) 0.3405(10) 0.040(3) Uani 1 1 d .
H12A H 2.1068 -0.6729 0.2820 0.049 Uiso 1 1 calc R
N13 N 1.7895(8) -0.6583(6) 0.1269(6) 0.0212(19) Uani 1 1 d .
C13 C 1.6612(10) -0.6385(9) 0.0527(7) 0.024(2) Uani 1 1 d .
O13 O 0.8247(8) -1.0610(7) 0.8662(7) 0.057(3) Uani 1 1 d .
C14 C 1.5377(10) -0.6570(8) 0.0517(8) 0.026(3) Uani 1 1 d .
O14 O 0.5775(7) -1.1253(6) 1.0021(6) 0.038(2) Uani 1 1 d .
N14 N 1.8367(8) -0.5819(6) 0.0375(6) 0.023(2) Uani 1 1 d .
C15 C 1.4999(11) -0.6010(10) -0.0265(9) 0.036(3) Uani 1 1 d .
H15A H 1.5557 -0.5505 -0.0859 0.043 Uiso 1 1 calc R
O15 O 0.9934(10) -1.0809(8) 0.7050(7) 0.063(3) Uani 1 1 d .
N15 N 1.7586(8) -0.5672(7) -0.0123(6) 0.024(2) Uani 1 1 d .
O16 O 1.0203(7) -0.8114(7) 1.0979(7) 0.059(3) Uani 1 1 d .
C16 C 1.3749(12) -0.6228(10) -0.0135(9) 0.038(3) Uani 1 1 d .
H16A H 1.3462 -0.5895 -0.0650 0.045 Uiso 1 1 calc R
N16 N 1.2295(9) -0.4929(7) 0.4441(7) 0.033(2) Uani 1 1 d .
O17 O 1.1700(7) -1.0516(6) 0.7800(7) 0.048(2) Uani 1 1 d .
N17 N 1.3759(8) -0.6232(7) 0.4244(6) 0.025(2) Uani 1 1 d .
C17 C 1.2961(11) -0.6957(11) 0.0787(10) 0.040(3) Uani 1 1 d .
H17A H 1.2110 -0.7075 0.0925 0.048 Uiso 1 1 calc R
O18 O 1.2391(7) -0.8677(6) 0.7451(7) 0.048(2) Uani 1 1 d .
C18 C 1.3428(11) -0.7499(9) 0.1491(8) 0.031(3) Uani 1 1 d .
H18A H 1.2891 -0.8019 0.2082 0.038 Uiso 1 1 calc R
N18 N 1.4479(8) -0.6870(7) 0.3990(6) 0.025(2) Uani 1 1 d .
N19 N 1.4410(8) -0.6845(7) 0.3155(7) 0.029(2) Uani 1 1 d .
O19 O 1.0286(7) -0.9172(6) 0.7351(7) 0.043(2) Uani 1 1 d .
C19 C 1.3323(10) -0.5832(8) 0.3519(8) 0.026(2) Uani 1 1 d .
O20 O 0.7205(13) -0.9408(7) 0.9373(7) 0.082(4) Uani 1 1 d .
C20 C 1.2446(11) -0.5117(9) 0.3625(8) 0.033(3) Uani 1 1 d .
N20 N 1.3686(8) -0.6181(7) 0.2824(7) 0.030(2) Uani 1 1 d .
O21 O 0.9092(8) -0.7532(9) 0.9607(8) 0.068(4) Uani 1 1 d .
C21 C 1.1815(12) -0.4707(10) 0.2984(10) 0.045(3) Uani 1 1 d .
H21A H 1.1925 -0.4860 0.2435 0.054 Uiso 1 1 calc R
O22 O 0.7201(14) -0.8874(7) 1.0824(7) 0.096(5) Uani 1 1 d .
C22 C 1.1015(15) -0.4061(11) 0.3197(11) 0.062(5) Uani 1 1 d .
H22A H 1.0557 -0.3783 0.2795 0.074 Uiso 1 1 calc R
C23 C 1.0889(14) -0.3828(11) 0.3982(11) 0.060(4) Uani 1 1 d .
H23A H 1.0374 -0.3370 0.4103 0.072 Uiso 1 1 calc R
O23 O 2.0065(7) -0.5874(5) 0.1314(5) 0.0274(17) Uani 1 1 d .
C24 C 1.1529(12) -0.4270(10) 0.4608(10) 0.045(3) Uani 1 1 d .
H24A H 1.1432 -0.4111 0.5152 0.055 Uiso 1 1 calc R

loop_
_atom_site_aniso_label
_atom_site_aniso_U_11
_atom_site_aniso_U_22
_atom_site_aniso_U_33
_atom_site_aniso_U_23
_atom_site_aniso_U_13
_atom_site_aniso_U_12
P1 0.023(2) 0.015(2) 0.0200(19) -0.0081(16) -0.0147(16) 0.0063(15)
Cu1 0.0415(9) 0.0282(8) 0.0301(8) -0.0180(7) -0.0197(7) 0.0182(7)
C1 0.028(6) 0.021(6) 0.033(6) -0.009(5) -0.011(5) 0.008(5)
Mo1 0.0294(6) 0.0319(6) 0.0198(5) -0.0071(4) -0.0091(4) 0.0076(4)
N1 0.034(5) 0.028(6) 0.033(5) -0.021(5) -0.020(4) 0.017(4)
O1W 0.017(4) 0.026(5) 0.056(5) -0.007(4) -0.008(4) -0.009(3)
O1 0.019(7) 0.014(8) 0.013(7) -0.002(6) -0.003(6) 0.002(6)
Mo2 0.0298(6) 0.0267(6) 0.0209(5) -0.0117(4) -0.0099(4) 0.0046(4)
Cu2 0.0227(7) 0.0201(7) 0.0203(7) -0.0041(6) -0.0074(6) -0.0007(5)
C2 0.034(7) 0.023(7) 0.030(6) -0.008(5) -0.014(5) -0.002(5)
N2 0.032(6) 0.031(6) 0.021(5) -0.011(4) -0.005(4) -0.007(4)
O2W 0.085(8) 0.091(9) 0.060(7) -0.024(7) -0.044(6) 0.022(7)
O2 0.018(6) 0.011(6) 0.019(6) -0.011(5) -0.009(5) 0.000(5)
Mo3 0.0382(6) 0.0305(6) 0.0239(5) -0.0134(5) -0.0050(5) 0.0094(5)
Cu3 0.0218(7) 0.0248(8) 0.0252(7) -0.0092(6) -0.0086(6) 0.0007(6)
C3 0.038(7) 0.038(8) 0.033(7) -0.013(6) -0.013(6) -0.004(6)
N3 0.041(6) 0.030(6) 0.035(6) -0.014(5) -0.003(5) 0.001(5)
O3W 0.177(18) 0.22(2) 0.110(13) -0.072(15) -0.047(13) 0.019(16)
O3 0.017(7) 0.005(7) 0.016(7) 0.006(5) -0.007(6) -0.003(5)
Mo4 0.0563(8) 0.0380(7) 0.0550(7) -0.0291(6) -0.0411(6) 0.0314(6)
N4 0.052(7) 0.028(6) 0.032(6) -0.015(5) -0.012(5) 0.010(5)
C4 0.041(8) 0.041(8) 0.042(8) -0.008(7) -0.021(6) 0.008(6)
Cu4 0.0216(10) 0.0232(11) 0.0171(9) -0.0018(8) -0.0055(8) -0.0015(8)
O4 0.031(7) 0.022(7) 0.011(6) -0.013(5) -0.010(5) 0.010(5)
C5 0.042(8) 0.040(8) 0.044(8) -0.023(7) -0.021(6) 0.016(6)
Mo5 0.0261(6) 0.0225(6) 0.0474(6) -0.0204(5) -0.0138(5) 0.0064(4)
N5 0.045(6) 0.031(6) 0.033(5) -0.024(5) -0.019(5) 0.021(5)
O5 0.028(5) 0.183(13) 0.100(8) -0.127(9) -0.034(5) 0.046(7)
C6 0.039(7) 0.044(8) 0.039(7) -0.021(6) -0.023(6) 0.016(6)
N6 0.021(5) 0.023(5) 0.034(5) -0.009(4) -0.015(4) 0.001(4)
Mo6 0.0390(6) 0.0242(6) 0.0382(6) -0.0084(5) -0.0250(5) 0.0003(4)
O6 0.018(5) 0.132(10) 0.094(8) -0.099(8) -0.021(5) 0.031(5)
C7 0.024(6) 0.039(7) 0.013(5) -0.006(5) -0.001(5) -0.001(5)
N7 0.030(6) 0.055(8) 0.043(7) 0.005(6) -0.018(5) -0.008(5)
N8 0.043(7) 0.036(7) 0.040(6) 0.013(5) -0.020(5) -0.019(5)
O8 0.034(5) 0.032(5) 0.036(5) -0.014(4) -0.020(4) 0.019(4)
C8 0.025(6) 0.035(7) 0.015(5) -0.010(5) -0.002(5) 0.006(5)
O9 0.049(5) 0.018(4) 0.024(4) -0.011(4) 0.001(4) -0.001(4)
C9 0.051(9) 0.046(9) 0.038(8) 0.011(7) -0.027(7) -0.017(7)
N9 0.020(5) 0.024(6) 0.038(6) -0.006(5) -0.007(4) -0.004(4)
N10 0.028(5) 0.013(5) 0.025(5) -0.005(4) -0.011(4) 0.001(4)
O10 0.050(6) 0.028(5) 0.041(5) 0.004(4) -0.031(4) -0.002(4)
C10 0.063(10) 0.063(11) 0.036(8) 0.013(7) -0.034(8) -0.013(8)
N11 0.028(5) 0.030(6) 0.034(5) -0.021(5) -0.014(4) 0.004(4)
O11 0.023(5) 0.064(7) 0.067(6) -0.047(6) 0.008(4) 0.005(4)
C11 0.047(9) 0.051(10) 0.059(9) -0.009(8) -0.031(8) -0.011(7)
N12 0.022(5) 0.028(5) 0.026(5) -0.015(4) -0.012(4) 0.001(4)
O12 0.020(4) 0.049(6) 0.043(5) 0.020(4) 0.003(4) 0.011(4)
C12 0.048(8) 0.020(7) 0.044(8) -0.001(6) -0.021(6) -0.009(5)
N13 0.025(5) 0.020(5) 0.017(5) -0.004(4) -0.010(4) 0.000(4)
C13 0.023(6) 0.037(7) 0.017(5) -0.020(5) -0.004(5) 0.010(5)
O13 0.029(5) 0.043(6) 0.056(6) 0.015(5) -0.007(4) 0.013(4)
C14 0.029(6) 0.027(7) 0.030(6) -0.019(5) -0.013(5) 0.010(5)
O14 0.021(4) 0.055(6) 0.036(5) -0.018(4) -0.011(4) 0.006(4)
N14 0.023(5) 0.021(5) 0.025(5) -0.011(4) -0.008(4) 0.008(4)
C15 0.030(7) 0.048(8) 0.031(7) -0.017(6) -0.012(6) 0.007(6)
O15 0.109(9) 0.069(7) 0.071(7) -0.057(6) -0.072(7) 0.060(7)
N15 0.025(5) 0.028(6) 0.028(5) -0.013(4) -0.018(4) 0.004(4)
O16 0.022(5) 0.045(6) 0.051(6) 0.029(5) -0.003(4) 0.008(4)
C16 0.047(8) 0.051(9) 0.035(7) -0.032(7) -0.024(6) 0.015(7)
N16 0.051(7) 0.023(6) 0.032(6) -0.015(5) -0.018(5) 0.017(5)
O17 0.026(5) 0.025(5) 0.084(7) -0.009(5) -0.027(5) 0.005(4)
N17 0.033(5) 0.025(5) 0.027(5) -0.016(4) -0.017(4) 0.012(4)
C17 0.020(6) 0.075(10) 0.047(8) -0.040(8) -0.019(6) 0.010(6)
O18 0.023(5) 0.030(5) 0.086(7) -0.017(5) -0.023(5) 0.007(4)
C18 0.034(7) 0.043(8) 0.020(6) -0.019(6) -0.006(5) -0.002(5)
N18 0.026(5) 0.024(5) 0.023(5) -0.011(4) -0.005(4) 0.005(4)
N19 0.035(6) 0.025(6) 0.029(5) -0.013(4) -0.013(4) 0.007(4)
O19 0.029(5) 0.016(4) 0.083(7) -0.016(4) -0.025(5) 0.008(3)
C19 0.028(6) 0.026(6) 0.027(6) -0.013(5) -0.011(5) 0.005(5)
O20 0.202(13) 0.017(5) 0.029(5) -0.001(4) -0.055(7) -0.005(6)
C20 0.039(7) 0.024(7) 0.027(6) -0.004(5) -0.011(5) 0.003(5)
N20 0.027(5) 0.034(6) 0.032(5) -0.018(5) -0.011(4) 0.009(4)
O21 0.024(5) 0.145(11) 0.087(8) -0.099(8) -0.023(5) 0.025(6)
C21 0.052(9) 0.036(8) 0.041(8) -0.002(6) -0.028(7) 0.010(6)
O22 0.241(16) 0.019(6) 0.049(6) -0.005(5) -0.088(9) -0.004(7)
C22 0.085(12) 0.064(11) 0.050(9) -0.021(8) -0.045(9) 0.046(9)
C23 0.081(11) 0.044(9) 0.060(10) -0.015(8) -0.039(9) 0.048(9)
O23 0.030(4) 0.021(4) 0.012(4) 0.003(3) 0.002(3) -0.003(3)
C24 0.055(9) 0.035(8) 0.039(7) -0.015(6) -0.011(7) 0.021(7)

loop_
_atom_type_symbol
_atom_type_description
_atom_type_scat_dispersion_real
_atom_type_scat_dispersion_imag
_atom_type_scat_source
C C 0.0033 0.0016 'International Tables Vol C Tables 4.2.6.8 and 6.1.1.4'
H H 0.0000 0.0000 'International Tables Vol C Tables 4.2.6.8 and 6.1.1.4'
Cu Cu 0.3201 1.2651 'International Tables Vol C Tables 4.2.6.8 and 6.1.1.4'
Mo Mo -1.6832 0.6857 'International Tables Vol C Tables 4.2.6.8 and 6.1.1.4'
N N 0.0061 0.0033 'International Tables Vol C Tables 4.2.6.8 and 6.1.1.4'
O O 0.0106 0.0060 'International Tables Vol C Tables 4.2.6.8 and 6.1.1.4'
P P 0.1023 0.0942 'International Tables Vol C Tables 4.2.6.8 and 6.1.1.4'

loop_
_geom_angle_atom_site_label_1
_geom_angle_atom_site_label_2
_geom_angle_atom_site_label_3
_geom_angle
_geom_angle_site_symmetry_1
_geom_angle_site_symmetry_3
O2 P1 O2 180.0 . 2_737
O2 P1 O1 64.6(7) . .
O2 P1 O1 115.4(7) 2_737 .
O2 P1 O1 115.4(7) . 2_737
O2 P1 O1 64.6(7) 2_737 2_737
O1 P1 O1 180.0 . 2_737
O2 P1 O3 69.0(7) . .
O2 P1 O3 111.0(7) 2_737 .
O1 P1 O3 110.1(7) . .
O1 P1 O3 69.9(7) 2_737 .
O2 P1 O3 111.0(7) . 2_737
O2 P1 O3 69.0(7) 2_737 2_737
O1 P1 O3 69.9(7) . 2_737
O1 P1 O3 110.1(7) 2_737 2_737
O3 P1 O3 180.0 . 2_737
O2 P1 O4 70.4(6) . .
O2 P1 O4 109.6(6) 2_737 .
O1 P1 O4 106.3(6) . .
O1 P1 O4 73.7(6) 2_737 .
O3 P1 O4 103.7(7) . .
O3 P1 O4 76.3(7) 2_737 .
O2 P1 O4 109.6(6) . 2_737
O2 P1 O4 70.4(6) 2_737 2_737
O1 P1 O4 73.7(6) . 2_737
O1 P1 O4 106.3(6) 2_737 2_737
O3 P1 O4 76.3(7) . 2_737
O3 P1 O4 103.7(7) 2_737 2_737
O4 P1 O4 180.0 . 2_737
N5 Cu1 N17 170.9(4) . .
N5 Cu1 N1 81.3(4) . .
N17 Cu1 N1 99.2(3) . .
N5 Cu1 N16 97.5(4) . .
N17 Cu1 N16 80.9(3) . .
N1 Cu1 N16 172.9(4) . .
N2 C1 N5 114.2(9) . .
N2 C1 C2 130.0(10) . .
N5 C1 C2 115.8(10) . .
O10 Mo1 O18 102.2(4) . .
O10 Mo1 O5 100.6(5) . .
O18 Mo1 O5 96.3(4) . .
O10 Mo1 O19 101.1(4) . .
O18 Mo1 O19 87.4(4) . .
O5 Mo1 O19 156.6(5) . .
O10 Mo1 O6 101.7(4) . .
O18 Mo1 O6 154.9(5) . .
O5 Mo1 O6 86.9(4) . .
O19 Mo1 O6 80.5(4) . .
O10 Mo1 O3 158.8(4) . 2_737
O18 Mo1 O3 94.6(4) . 2_737
O5 Mo1 O3 64.5(5) . 2_737
O19 Mo1 O3 92.3(4) . 2_737
O6 Mo1 O3 64.2(4) . 2_737
C2 N1 C6 119.0(9) . .
C2 N1 Cu1 114.3(7) . .
C6 N1 Cu1 126.5(7) . .
P1 O1 O2 55.5(6) . .
P1 O1 O3 56.5(6) . 2_737
O2 O1 O3 95.6(9) . 2_737
P1 O1 Mo2 128.7(7) . 2_737
O2 O1 Mo2 73.3(6) . 2_737
O3 O1 Mo2 141.7(8) 2_737 2_737
P1 O1 Mo5 123.5(7) . .
O2 O1 Mo5 132.4(8) . .
O3 O1 Mo5 67.2(6) 2_737 .
Mo2 O1 Mo5 93.0(4) 2_737 .
O15 Mo2 O13 101.8(5) . .
O15 Mo2 O19 101.2(5) . .
O13 Mo2 O19 96.0(4) . .
O15 Mo2 O17 100.7(5) . .
O13 Mo2 O17 156.5(4) . .
O19 Mo2 O17 86.3(3) . .
O15 Mo2 O16 100.4(5) . 2_737
O13 Mo2 O16 87.6(3) . 2_737
O19 Mo2 O16 156.9(4) . 2_737
O17 Mo2 O16 81.6(3) . 2_737
O15 Mo2 O1 161.1(5) . 2_737
O13 Mo2 O1 67.7(4) . 2_737
O19 Mo2 O1 95.7(4) . 2_737
O17 Mo2 O1 88.8(4) . 2_737
O16 Mo2 O1 64.5(4) 2_737 2_737
O15 Mo2 O2 160.9(5) . 2_737
O13 Mo2 O2 94.2(4) . 2_737
O19 Mo2 O2 66.4(4) . 2_737
O17 Mo2 O2 65.2(4) . 2_737
O16 Mo2 O2 90.6(4) 2_737 2_737
O1 Mo2 O2 37.5(4) 2_737 2_737
O23 Cu2 N10 174.0(3) . .
O23 Cu2 N13 88.8(3) . .
N10 Cu2 N13 91.3(3) . .
O23 Cu2 N6 98.2(3) . .
N10 Cu2 N6 80.6(3) . .
N13 Cu2 N6 167.0(4) . .
O23 Cu2 N3 93.5(3) . 2_846
N10 Cu2 N3 92.5(4) . 2_846
N13 Cu2 N3 90.6(4) . 2_846
N6 Cu2 N3 99.8(4) . 2_846
N1 C2 C3 122.8(10) . .
N1 C2 C1 113.0(9) . .
C3 C2 C1 124.2(10) . .
C1 N2 N3 101.9(8) . .
P1 O2 O1 59.9(7) . .
P1 O2 O3 59.0(6) . .
O1 O2 O3 100.3(9) . .
P1 O2 O4 60.4(6) . .
O1 O2 O4 97.3(9) . .
O3 O2 O4 92.7(8) . .
P1 O2 Mo2 128.9(7) . 2_737
O1 O2 Mo2 69.2(6) . 2_737
O3 O2 Mo2 131.4(8) . 2_737
O4 O2 Mo2 134.8(7) . 2_737
O11 Mo3 O17 103.0(4) . 2_737
O11 Mo3 O22 103.4(6) . .
O17 Mo3 O22 96.2(4) 2_737 .
O11 Mo3 O18 99.1(4) . 2_737
O17 Mo3 O18 87.5(4) 2_737 2_737
O22 Mo3 O18 155.7(5) . 2_737
O11 Mo3 O7 98.7(5) . .
O17 Mo3 O7 156.5(4) 2_737 .
O22 Mo3 O7 87.3(5) . .
O18 Mo3 O7 80.3(4) 2_737 .
O11 Mo3 O4 157.5(5) . .
O17 Mo3 O4 97.8(4) 2_737 .
O22 Mo3 O4 65.5(5) . .
O18 Mo3 O4 90.3(4) 2_737 .
O7 Mo3 O4 62.6(5) . .
N9 Cu3 O1W 92.7(4) . .
N9 Cu3 N12 93.6(4) . .
O1W Cu3 N12 163.6(4) . .
N9 Cu3 N11 173.6(4) . .
O1W Cu3 N11 93.3(4) . .
N12 Cu3 N11 80.0(4) . .
N9 Cu3 N19 90.1(4) . .
O1W Cu3 N19 96.9(3) . .
N12 Cu3 N19 98.2(3) . .
N11 Cu3 N19 91.3(3) . .
C4 C3 C2 117.3(11) . .
N4 N3 N2 111.4(9) . .
N4 N3 Cu2 114.6(7) . 2_846
N2 N3 Cu2 134.0(7) . 2_846
P1 O3 O2 52.0(6) . .
P1 O3 O1 53.6(6) . 2_737
O2 O3 O1 92.0(8) . 2_737
P1 O3 Mo1 126.1(7) . 2_737
O2 O3 Mo1 74.2(6) . 2_737
O1 O3 Mo1 135.1(8) 2_737 2_737
P1 O3 Mo5 124.8(7) . 2_737
O2 O3 Mo5 143.4(8) . 2_737
O1 O3 Mo5 71.4(6) 2_737 2_737
Mo1 O3 Mo5 94.5(4) 2_737 2_737
O8 Mo4 O20 103.9(5) . .
O8 Mo4 O6 102.0(4) . .
O20 Mo4 O6 94.8(5) . .
O8 Mo4 O22 101.2(5) . .
O20 Mo4 O22 88.7(4) . .
O6 Mo4 O22 155.0(5) . .
O8 Mo4 O21 99.1(4) . .
O20 Mo4 O21 156.0(5) . .
O6 Mo4 O21 87.2(4) . .
O22 Mo4 O21 80.0(5) . .
O8 Mo4 O4 157.7(4) . .
O20 Mo4 O4 64.5(5) . .
O6 Mo4 O4 98.1(4) . .
O22 Mo4 O4 61.3(4) . .
O21 Mo4 O4 91.5(5) . .
N5 N4 N3 106.9(9) . .
C3 C4 C5 120.4(11) . .
O23 Cu4 O23 180.0(1) 2_945 .
O23 Cu4 N14 89.7(3) 2_945 2_945
O23 Cu4 N14 90.3(3) . 2_945
O23 Cu4 N14 90.3(3) 2_945 .
O23 Cu4 N14 89.7(3) . .
N14 Cu4 N14 180.0(2) 2_945 .
P1 O4 O2 49.2(5) . .
P1 O4 Mo3 124.4(6) . .
O2 O4 Mo3 75.4(6) . .
P1 O4 Mo6 121.5(6) . .
O2 O4 Mo6 131.8(8) . .
Mo3 O4 Mo6 96.5(5) . .
P1 O4 Mo4 118.5(7) . .
O2 O4 Mo4 133.4(8) . .
Mo3 O4 Mo4 94.8(4) . .
Mo6 O4 Mo4 94.1(4) . .
C6 C5 C4 118.9(11) . .
O9 Mo5 O21 102.8(5) . .
O9 Mo5 O16 101.3(4) . .
O21 Mo5 O16 96.1(4) . .
O9 Mo5 O5 100.8(5) . .
O21 Mo5 O5 88.3(4) . .
O16 Mo5 O5 155.9(5) . .
O9 Mo5 O12 100.3(4) . .
O21 Mo5 O12 156.0(5) . .
O16 Mo5 O12 85.8(3) . .
O5 Mo5 O12 80.8(4) . .
O9 Mo5 O3 159.0(4) . 2_737
O21 Mo5 O3 66.8(4) . 2_737
O16 Mo5 O3 98.0(4) . 2_737
O5 Mo5 O3 62.0(5) . 2_737
O12 Mo5 O3 89.2(4) . 2_737
O9 Mo5 O1 158.9(4) . .
O21 Mo5 O1 94.0(5) . .
O16 Mo5 O1 63.8(4) . .
O5 Mo5 O1 92.3(5) . .
O12 Mo5 O1 65.4(4) . .
O3 Mo5 O1 41.5(4) 2_737 .
N4 N5 C1 105.6(9) . .
N4 N5 Cu1 138.7(8) . .
C1 N5 Cu1 115.6(7) . .
Mo1 O5 Mo5 138.4(7) . .
N1 C6 C5 121.5(11) . .
C12 N6 C8 117.2(9) . .
C12 N6 Cu2 128.9(8) . .
C8 N6 Cu2 113.9(7) . .
O14 Mo6 O12 102.2(4) . 2_737
O14 Mo6 O7 103.0(5) . .
O12 Mo6 O7 97.7(5) 2_737 .
O14 Mo6 O13 98.7(4) . .
O12 Mo6 O13 87.5(4) 2_737 .
O7 Mo6 O13 156.0(5) . .
O14 Mo6 O20 99.9(5) . .
O12 Mo6 O20 155.4(5) 2_737 .
O7 Mo6 O20 87.6(5) . .
O13 Mo6 O20 78.6(4) . .
O14 Mo6 O4 157.5(4) . .
O12 Mo6 O4 97.4(4) 2_737 .
O7 Mo6 O4 63.0(5) . .
O13 Mo6 O4 93.1(4) . .
O20 Mo6 O4 63.6(4) . .
Mo4 O6 Mo1 140.0(6) . .
N7 C7 N10 110.7(10) . .
N7 C7 C8 130.4(10) . .
N10 C7 C8 119.0(9) . .
C7 N7 N8 105.2(10) . .
Mo6 O7 Mo3 137.7(7) . .
N9 N8 N7 109.7(9) . .
N6 C8 C9 123.4(11) . .
N6 C8 C7 112.5(9) . .
C9 C8 C7 124.0(11) . .
C8 C9 C10 117.0(11) . .
N8 N9 N10 108.8(9) . .
N8 N9 Cu3 124.5(7) . .
N10 N9 Cu3 126.4(7) . .
C7 N10 N9 105.6(8) . .
C7 N10 Cu2 113.2(7) . .
N9 N10 Cu2 140.1(7) . .
C11 C10 C9 120.9(12) . .
C18 N11 C14 117.9(10) . .
C18 N11 Cu3 125.2(8) . .
C14 N11 Cu3 115.6(7) . .
C10 C11 C12 119.0(13) . .
N13 N12 C13 106.4(8) . .
N13 N12 Cu3 138.1(7) . .
C13 N12 Cu3 114.3(7) . .
Mo6 O12 Mo5 139.0(5) 2_737 .
N6 C12 C11 122.5(12) . .
N12 N13 N14 107.9(8) . .
N12 N13 Cu2 128.4(6) . .
N14 N13 Cu2 122.2(7) . .
N15 C13 N12 111.3(9) . .
N15 C13 C14 131.4(10) . .
N12 C13 C14 116.9(10) . .
Mo2 O13 Mo6 137.4(5) . .
N11 C14 C15 122.8(10) . .
N11 C14 C13 112.7(9) . .
C15 C14 C13 124.4(11) . .
N13 N14 N15 111.5(8) . .
N13 N14 Cu4 118.5(6) . .
N15 N14 Cu4 129.8(7) . .
C14 C15 C16 118.0(11) . .
C13 N15 N14 102.9(8) . .
Mo5 O16 Mo2 138.4(6) . 2_737
C17 C16 C15 117.6(11) . .
C20 N16 C24 117.9(10) . .
C20 N16 Cu1 114.1(7) . .
C24 N16 Cu1 127.9(8) . .
Mo3 O17 Mo2 139.6(5) 2_737 .
C19 N17 N18 105.3(8) . .
C19 N17 Cu1 115.2(7) . .
N18 N17 Cu1 139.5(7) . .
C18 C17 C16 120.1(11) . .
Mo1 O18 Mo3 139.3(5) . 2_737
N11 C18 C17 123.3(11) . .
N19 N18 N17 107.1(8) . .
N18 N19 N20 111.7(8) . .
N18 N19 Cu3 121.5(7) . .
N20 N19 Cu3 126.7(7) . .
Mo2 O19 Mo1 138.4(5) . .
N20 C19 N17 113.8(9) . .
N20 C19 C20 128.9(10) . .
N17 C19 C20 117.2(9) . .
Mo4 O20 Mo6 137.4(6) . .
N16 C20 C21 123.4(11) . .
N16 C20 C19 112.4(9) . .
C21 C20 C19 124.2(11) . .
C19 N20 N19 102.1(8) . .
Mo5 O21 Mo4 139.1(5) . .
C22 C21 C20 117.0(13) . .
Mo3 O22 Mo4 138.2(7) . .
C23 C22 C21 120.8(12) . .
C22 C23 C24 119.9(12) . .
Cu2 O23 Cu4 119.4(4) . .
N16 C24 C23 121.1(12) . .

loop_
_geom_bond_atom_site_label_1
_geom_bond_atom_site_label_2
_geom_bond_distance
_geom_bond_site_symmetry_2
P1 O2 1.428(12) .
P1 O2 1.428(12) 2_737
P1 O1 1.498(13) .
P1 O1 1.498(13) 2_737
P1 O3 1.553(12) .
P1 O3 1.553(12) 2_737
P1 O4 1.640(13) .
P1 O4 1.640(13) 2_737
Cu1 N5 1.938(8) .
Cu1 N17 1.963(8) .
Cu1 N1 2.033(8) .
Cu1 N16 2.037(9) .
C1 N2 1.314(13) .
C1 N5 1.334(13) .
C1 C2 1.489(15) .
Mo1 O10 1.664(8) .
Mo1 O18 1.812(7) .
Mo1 O5 1.826(9) .
Mo1 O19 1.966(8) .
Mo1 O6 1.974(8) .
Mo1 O3 2.396(12) 2_737
N1 C2 1.327(13) .
N1 C6 1.355(14) .
O1W Cu3 1.994(7) .
O1 O2 1.564(18) .
O1 O3 1.748(17) 2_737
O1 Mo2 2.404(12) 2_737
O1 Mo5 2.503(13) .
Mo2 O15 1.639(8) .
Mo2 O13 1.833(8) .
Mo2 O19 1.844(8) .
Mo2 O17 1.964(8) .
Mo2 O16 1.967(8) 2_737
Mo2 O1 2.404(12) 2_737
Mo2 O2 2.464(12) 2_737
Cu2 O23 1.922(7) .
Cu2 N10 1.987(9) .
Cu2 N13 2.009(8) .
Cu2 N6 2.050(8) .
Cu2 N3 2.322(10) 2_846
C2 C3 1.402(15) .
N2 N3 1.365(13) .
O2 O3 1.691(17) .
O2 O4 1.777(17) .
O2 Mo2 2.464(12) 2_737
Mo3 O11 1.635(8) .
Mo3 O17 1.817(9) 2_737
Mo3 O22 1.825(9) .
Mo3 O18 1.968(8) 2_737
Mo3 O7 1.985(12) .
Mo3 O4 2.346(12) .
Cu3 N9 1.970(9) .
Cu3 N12 1.998(9) .
Cu3 N11 2.029(9) .
Cu3 N19 2.214(9) .
C3 C4 1.378(17) .
N3 N4 1.337(13) .
N3 Cu2 2.322(10) 2_846
O3 O1 1.748(17) 2_737
O3 Mo1 2.396(12) 2_737
O3 Mo5 2.434(13) 2_737
Mo4 O8 1.643(7) .
Mo4 O20 1.828(10) .
Mo4 O6 1.832(9) .
Mo4 O22 1.967(10) .
Mo4 O21 1.986(9) .
Mo4 O4 2.464(13) .
N4 N5 1.332(12) .
C4 C5 1.380(17) .
Cu4 O23 1.965(7) 2_945
Cu4 O23 1.965(7) .
Cu4 N14 2.011(9) 2_945
Cu4 N14 2.012(9) .
O4 Mo6 2.413(14) .
C5 C6 1.380(15) .
Mo5 O9 1.658(7) .
Mo5 O21 1.809(8) .
Mo5 O16 1.840(9) .
Mo5 O5 1.968(9) .
Mo5 O12 1.987(8) .
Mo5 O3 2.434(13) 2_737
N6 C12 1.349(14) .
N6 C8 1.362(14) .
Mo6 O14 1.651(8) .
Mo6 O12 1.821(8) 2_737
Mo6 O7 1.822(11) .
Mo6 O13 1.995(9) .
Mo6 O20 2.003(9) .
C7 N7 1.313(14) .
C7 N10 1.335(13) .
C7 C8 1.441(15) .
N7 N8 1.351(14) .
N8 N9 1.290(13) .
C8 C9 1.372(15) .
C9 C10 1.386(18) .
N9 N10 1.339(12) .
C10 C11 1.359(18) .
N11 C18 1.323(14) .
N11 C14 1.348(14) .
C11 C12 1.369(17) .
N12 N13 1.306(11) .
N12 C13 1.350(13) .
O12 Mo6 1.821(8) 2_737
N13 N14 1.318(11) .
C13 N15 1.329(14) .
C13 C14 1.458(15) .
C14 C15 1.388(15) .
N14 N15 1.346(11) .
C15 C16 1.405(16) .
O16 Mo2 1.967(8) 2_737
C16 C17 1.383(18) .
N16 C20 1.350(14) .
N16 C24 1.353(14) .
O17 Mo3 1.817(9) 2_737
N17 C19 1.318(13) .
N17 N18 1.339(11) .
C17 C18 1.359(16) .
O18 Mo3 1.968(8) 2_737
N18 N19 1.308(11) .
N19 N20 1.352(12) .
C19 N20 1.310(13) .
C19 C20 1.478(15) .
C20 C21 1.384(15) .
C21 C22 1.379(18) .
C22 C23 1.350(19) .
C23 C24 1.383(17) .
